data_1543037
loop_
_publ_author_name
'Cheun, Young'
'Lee, Seongmin'

_publ_section_title
;
 <i>cis</i>-Diammine[3-(3-chloro-7-methoxy-9,10-dihydroacridin-9-ylideneamino)propan-1-amine-\k^2^<i>N</i>,<i>N</i>']platinum(II)
 dinitrate
;
_journal_coeditor_code XU4005
_journal_issue 4
_journal_name_full IUCrData
_journal_page_first x160481
_journal_paper_doi 10.1107/S2414314616004818
_journal_volume 1
_journal_year 2016
_chemical_formula_iupac '[Pt (C16 H18 N3) (N H3)2] (N O3)2'
_chemical_formula_moiety 'C17 H24 Cl N5 O Pt 2+, 2(N O3 -)'
_chemical_formula_sum 'C17 H24 Cl N7 O7 Pt'
_chemical_formula_weight 668.97
_chemical_name_systematic
;<i>cis</i>-Diammine[3-(3-chloro-7-methoxy-9,10-dihydroacridin-9-ylideneamino)propan-1-amine-\k^2^<i>N</i>,<i>N</i>']platinum(II)
dinitrate
;
_space_group_crystal_system monoclinic
_space_group_IT_number 14
_space_group_name_Hall '-P 2ybc'
_space_group_name_H-M_alt 'P 1 21/c 1'
_symmetry_space_group_name_Hall '-P 2ybc'
_symmetry_space_group_name_H-M 'P 1 21/c 1'
_atom_sites_solution_hydrogens geom
_cell_angle_alpha 90
_cell_angle_beta 92.478(5)
_cell_angle_gamma 90
_cell_formula_units_Z 4
_cell_length_a 7.6398(3)
_cell_length_b 10.8372(11)
_cell_length_c 25.982(4)
_cell_measurement_reflns_used 2416
_cell_measurement_temperature 100(2)
_cell_measurement_theta_max 72.7
_cell_measurement_theta_min 3.38
_cell_volume 2149.1(4)
_computing_cell_refinement
;
CrysAlis PRO (Agilent, 2013)
;
_computing_data_collection
;
CrysAlis PRO (Agilent, 2013)
;
_computing_data_reduction
;
CrysAlis PRO (Agilent, 2013)
;
_computing_molecular_graphics
;
SHELXTL (Sheldrick, 2008)
;
_computing_publication_material
;
SHELXTL (Sheldrick, 2008)
;
_computing_structure_refinement
;
SHELXL2014 (Sheldrick, 2015)
;
_computing_structure_solution
;
SUPERFLIP (Palatinus & Chapuis, 2007)
;
_diffrn_ambient_temperature 100(2)
_diffrn_measured_fraction_theta_full 0.988
_diffrn_measured_fraction_theta_max 0.934
_diffrn_measurement_device_type 'Agilent SuperNova with AtlasS2 CCD'
_diffrn_measurement_method \w-scans
_diffrn_radiation_type CuK\a
_diffrn_radiation_wavelength 1.54184
_diffrn_reflns_av_R_equivalents 0.0660
_diffrn_reflns_limit_h_max 5
_diffrn_reflns_limit_h_min -9
_diffrn_reflns_limit_k_max 7
_diffrn_reflns_limit_k_min -13
_diffrn_reflns_limit_l_max 31
_diffrn_reflns_limit_l_min -30
_diffrn_reflns_number 8178
_diffrn_reflns_theta_full 67.684
_diffrn_reflns_theta_max 75.178
_diffrn_reflns_theta_min 3.405
_exptl_absorpt_coefficient_mu 13.870
_exptl_absorpt_correction_T_max 1.00
_exptl_absorpt_correction_T_min 0.503
_exptl_absorpt_correction_type gaussian
_exptl_absorpt_process_details
;
(CrysAlis PRO; Agilent, 2013)
;
_exptl_crystal_colour yellow
_exptl_crystal_density_diffrn 2.068
_exptl_crystal_description needle
_exptl_crystal_F_000 1304
_exptl_crystal_size_max 0.130
_exptl_crystal_size_mid 0.024
_exptl_crystal_size_min 0.016
_refine_diff_density_max 2.222
_refine_diff_density_min -3.369
_refine_ls_extinction_method none
_refine_ls_goodness_of_fit_ref 1.038
_refine_ls_hydrogen_treatment refxyz
_refine_ls_matrix_type full
_refine_ls_number_parameters 304
_refine_ls_number_reflns 4158
_refine_ls_number_restraints 444
_refine_ls_restrained_S_all 0.994
_refine_ls_R_factor_all 0.0822
_refine_ls_R_factor_gt 0.0590
_refine_ls_shift/su_max 0.001
_refine_ls_shift/su_mean 0.000
_refine_ls_structure_factor_coef Fsqd
_refine_ls_weighting_details 'w=1/[\s^2^(Fo^2^)+(0.0625P)^2^+7.5338P] where P=(Fo^2^+2Fc^2^)/3'
_refine_ls_weighting_scheme calc
_refine_ls_wR_factor_gt 0.1388
_refine_ls_wR_factor_ref 0.1547
_reflns_number_gt 3105
_reflns_number_total 4158
_reflns_threshold_expression 'I > 2\s(I)'
_cod_data_source_file xu4005sup1.cif
_cod_data_source_block I
_cod_depositor_comments 'Adding full bibliography for 1543037.cif.'
_cod_database_code 1543037
_cod_database_fobs_code 1543037
_shelx_space_group_comment
;
The symmetry employed for this shelxl refinement is uniquely defined
by the following loop, which should always be used as a source of
symmetry information in preference to the above space-group names.
They are only intended as comments.
;
_shelx_estimated_absorpt_t_min 0.266
_shelx_estimated_absorpt_t_max 0.809

loop_
_symmetry_equiv_pos_as_xyz
'x, y, z'
'-x, y+1/2, -z+1/2'
'-x, -y, -z'
'x, -y-1/2, z-1/2'

loop_
_atom_site_type_symbol
_atom_site_label
_atom_site_fract_x
_atom_site_fract_y
_atom_site_fract_z
_atom_site_U_iso_or_equiv
_atom_site_adp_type
_atom_site_calc_flag
_atom_site_occupancy
C C13 0.5794(15) 1.0413(10) 0.6474(4) 0.024(2) Uani d 1
H H13A 0.6710 1.0710 0.6725 0.028 Uiso calc 1
H H13B 0.4831 1.1025 0.6463 0.028 Uiso calc 1
C C12 0.6562(15) 1.0332(10) 0.5942(4) 0.024(2) Uani d 1
H H12A 0.5618 1.0093 0.5689 0.029 Uiso calc 1
H H12B 0.6978 1.1162 0.5845 0.029 Uiso calc 1
C C11 0.8071(15) 0.9424(10) 0.5904(5) 0.025(2) Uani d 1
H H11A 0.8578 0.9494 0.5561 0.029 Uiso calc 1
H H11B 0.9000 0.9621 0.6169 0.029 Uiso calc 1
C C9 0.7168(13) 0.7372(9) 0.5604(4) 0.0181(18) Uani d 1
C C8A 0.7632(13) 0.7546(9) 0.5058(4) 0.0187(19) Uani d 1
C C8 0.7575(13) 0.8684(10) 0.4799(4) 0.022(2) Uani d 1
H H8 0.7111 0.9386 0.4965 0.026 Uiso calc 1
C C7 0.8178(14) 0.8798(11) 0.4312(4) 0.026(2) Uani d 1
H H7 0.8093 0.9563 0.4135 0.031 Uiso calc 1
C C6 0.8915(14) 0.7780(11) 0.4084(4) 0.025(2) Uani d 1
C C5 0.8907(13) 0.6629(11) 0.4302(4) 0.024(2) Uani d 1
H H5 0.9377 0.5937 0.4131 0.029 Uiso calc 1
C C4B 0.8181(13) 0.6505(10) 0.4788(4) 0.022(2) Uani d 1
C C4A 0.7001(14) 0.5117(10) 0.5402(4) 0.020(2) Uani d 1
C C4 0.6508(14) 0.3901(10) 0.5529(4) 0.023(2) Uani d 1
H H4 0.6940 0.3219 0.5343 0.027 Uiso calc 1
C C3 0.5401(15) 0.3714(11) 0.5923(4) 0.025(2) Uani d 1
H H3 0.5032 0.2900 0.5998 0.030 Uiso calc 1
C C2 0.4806(14) 0.4694(10) 0.6216(4) 0.024(2) Uani d 1
C C1 0.5295(13) 0.5870(9) 0.6094(4) 0.0181(19) Uani d 1
H H1 0.4828 0.6545 0.6277 0.022 Uiso calc 1
C C9A 0.6466(13) 0.6103(9) 0.5707(4) 0.0180(19) Uani d 1
C C17 0.3137(15) 0.5425(11) 0.6906(4) 0.028(2) Uani d 1
H H17A 0.4163 0.5799 0.7083 0.042 Uiso calc 1
H H17B 0.2330 0.5124 0.7161 0.042 Uiso calc 1
H H17C 0.2542 0.6042 0.6685 0.042 Uiso calc 1
N N13 0.5114(12) 0.9219(8) 0.6653(4) 0.0247(19) Uani d 1
H H13C 0.4258 0.8952 0.6425 0.030 Uiso calc 1
H H13D 0.4625 0.9330 0.6963 0.030 Uiso calc 1
N N9 0.7426(10) 0.8136(7) 0.5982(3) 0.0131(15) Uani d 1
N N10 0.8018(12) 0.5329(9) 0.4987(4) 0.0224(19) Uani d 1
N N15 0.9092(13) 0.6683(9) 0.6799(4) 0.028(2) Uani d 1
H H15A 0.9869 0.6955 0.7049 0.042 Uiso calc 1
H H15B 0.9632 0.6636 0.6494 0.042 Uiso calc 1
H H15C 0.8693 0.5923 0.6885 0.042 Uiso calc 1
N N14 0.6630(14) 0.7624(9) 0.7488(3) 0.030(2) Uani d 1
H H14A 0.6614 0.6801 0.7557 0.045 Uiso calc 1
H H14B 0.5588 0.7965 0.7569 0.045 Uiso calc 1
H H14C 0.7512 0.7988 0.7680 0.045 Uiso calc 1
N N18 0.1917(13) 0.8899(10) 0.7529(4) 0.031(2) Uani d 1
N N19 1.1839(13) 0.7603(9) 0.5780(4) 0.0285(19) Uani d 1
O O1 0.3694(10) 0.4397(7) 0.6591(3) 0.0281(17) Uani d 1
O O18C 0.2424(13) 0.7816(9) 0.7465(4) 0.046(2) Uani d 1
O O18B 0.0363(12) 0.9147(10) 0.7567(4) 0.052(3) Uani d 1
O O18A 0.3072(12) 0.9761(9) 0.7549(4) 0.039(2) Uani d 1
O O19A 1.1896(10) 0.8149(7) 0.6210(3) 0.0280(17) Uani d 1
O O19B 1.1044(11) 0.6585(7) 0.5742(3) 0.0304(18) Uani d 1
O O19C 1.2554(14) 0.8075(8) 0.5413(4) 0.047(2) Uani d 1
Cl Cl6 0.9803(4) 0.7921(3) 0.34724(11) 0.0360(7) Uani d 1
Pt Pt 0.70226(6) 0.78889(4) 0.67275(2) 0.02123(16) Uani d 1
H H10 0.816(17) 0.483(12) 0.481(5) 0.025 Uiso d 1

loop_
_atom_site_aniso_label
_atom_site_aniso_U_11
_atom_site_aniso_U_22
_atom_site_aniso_U_33
_atom_site_aniso_U_12
_atom_site_aniso_U_13
_atom_site_aniso_U_23
C13 0.025(4) 0.013(4) 0.034(5) 0.005(3) 0.009(4) 0.002(3)
C12 0.027(4) 0.013(4) 0.033(5) 0.004(4) 0.008(4) -0.001(3)
C11 0.025(4) 0.012(4) 0.037(5) 0.000(3) 0.012(4) -0.002(3)
C9 0.017(4) 0.014(3) 0.024(3) -0.002(3) 0.005(3) 0.003(3)
C8A 0.018(4) 0.014(3) 0.024(3) -0.001(3) 0.005(3) -0.001(3)
C8 0.019(4) 0.017(4) 0.029(4) 0.001(3) 0.002(3) 0.000(3)
C7 0.025(5) 0.024(4) 0.028(4) 0.000(4) 0.005(3) 0.002(3)
C6 0.020(4) 0.027(4) 0.029(4) -0.004(3) 0.007(3) 0.000(3)
C5 0.018(4) 0.024(4) 0.030(4) 0.003(3) 0.007(3) -0.001(3)
C4B 0.019(4) 0.018(4) 0.029(4) 0.000(3) 0.007(3) -0.002(3)
C4A 0.022(4) 0.014(3) 0.026(4) -0.002(3) 0.002(3) 0.001(3)
C4 0.024(4) 0.013(4) 0.031(4) -0.002(3) 0.002(4) 0.001(3)
C3 0.029(4) 0.015(4) 0.032(4) -0.005(3) 0.004(4) 0.003(3)
C2 0.025(4) 0.018(4) 0.029(4) -0.008(3) 0.004(4) -0.002(3)
C1 0.015(4) 0.014(4) 0.024(4) 0.001(3) 0.001(3) -0.001(3)
C9A 0.019(4) 0.010(3) 0.025(4) -0.002(3) 0.004(3) -0.002(3)
C17 0.028(5) 0.027(5) 0.031(5) 0.006(4) 0.011(4) 0.002(4)
N13 0.027(4) 0.019(4) 0.029(4) -0.002(3) 0.005(3) 0.001(3)
N9 0.016(3) 0.012(3) 0.011(3) -0.003(3) 0.004(2) 0.003(2)
N10 0.022(4) 0.015(3) 0.031(4) -0.002(3) 0.008(3) -0.001(3)
N15 0.034(4) 0.025(5) 0.025(5) 0.000(4) 0.000(4) 0.005(4)
N14 0.045(5) 0.033(5) 0.012(4) 0.001(4) 0.002(3) -0.001(3)
N18 0.029(4) 0.036(4) 0.028(5) 0.003(3) 0.011(3) -0.006(3)
N19 0.029(4) 0.022(4) 0.035(4) 0.007(3) 0.005(3) 0.001(3)
O1 0.030(4) 0.023(4) 0.033(4) -0.004(3) 0.012(3) 0.000(3)
O18C 0.051(5) 0.036(4) 0.051(6) 0.006(4) 0.013(4) -0.010(4)
O18B 0.031(4) 0.054(6) 0.072(7) 0.004(4) 0.017(4) 0.006(5)
O18A 0.037(4) 0.037(4) 0.046(5) -0.005(3) 0.012(4) -0.014(4)
O19A 0.023(4) 0.026(4) 0.035(4) 0.005(3) 0.007(3) -0.002(3)
O19B 0.029(4) 0.019(3) 0.044(5) 0.004(3) 0.006(3) -0.004(3)
O19C 0.065(6) 0.032(5) 0.044(4) -0.004(4) 0.025(4) 0.001(4)
Cl6 0.0408(15) 0.0412(17) 0.0271(14) -0.0127(15) 0.0124(12) -0.0027(13)
Pt 0.0231(2) 0.0156(2) 0.0255(3) 0.0002(2) 0.00693(17) 0.0003(2)

loop_
_atom_type_symbol
_atom_type_description
_atom_type_scat_dispersion_real
_atom_type_scat_dispersion_imag
_atom_type_scat_source
C C 0.0181 0.0091 'International Tables Vol C Tables 4.2.6.8 and 6.1.1.4'
H H 0.0000 0.0000 'International Tables Vol C Tables 4.2.6.8 and 6.1.1.4'
N N 0.0311 0.0180 'International Tables Vol C Tables 4.2.6.8 and 6.1.1.4'
O O 0.0492 0.0322 'International Tables Vol C Tables 4.2.6.8 and 6.1.1.4'
Cl Cl 0.3639 0.7018 'International Tables Vol C Tables 4.2.6.8 and 6.1.1.4'
Pt Pt -4.5932 6.9264 'International Tables Vol C Tables 4.2.6.8 and 6.1.1.4'

loop_
_geom_angle_atom_site_label_1
_geom_angle_atom_site_label_2
_geom_angle_atom_site_label_3
_geom_angle
H13A C13 H13B 107.8
C12 C13 H13A 109.0
C12 C13 H13B 109.0
N13 C13 H13A 109.0
N13 C13 H13B 109.0
N13 C13 C12 112.9(9)
C13 C12 H12A 108.6
C13 C12 H12B 108.6
H12A C12 H12B 107.6
C11 C12 C13 114.7(9)
C11 C12 H12A 108.6
C11 C12 H12B 108.6
C12 C11 H11A 109.7
C12 C11 H11B 109.7
H11A C11 H11B 108.2
N9 C11 C12 109.8(9)
N9 C11 H11A 109.7
N9 C11 H11B 109.7
C8A C9 C9A 112.7(9)
N9 C9 C8A 127.4(9)
N9 C9 C9A 119.7(9)
C8 C8A C9 124.3(9)
C8 C8A C4B 118.1(10)
C4B C8A C9 117.6(9)
C8A C8 H8 119.5
C7 C8 C8A 121.1(10)
C7 C8 H8 119.5
C8 C7 H7 120.5
C8 C7 C6 118.9(11)
C6 C7 H7 120.5
C7 C6 Cl6 119.9(9)
C5 C6 C7 122.5(10)
C5 C6 Cl6 117.5(9)
C6 C5 H5 121.1
C6 C5 C4B 117.9(10)
C4B C5 H5 121.1
C8A C4B C5 120.7(10)
N10 C4B C8A 121.3(10)
N10 C4B C5 117.9(10)
C9A C4A C4 119.3(10)
N10 C4A C4 120.3(10)
N10 C4A C9A 120.3(9)
C4A C4 H4 120.3
C3 C4 C4A 119.5(10)
C3 C4 H4 120.3
C4 C3 H3 119.3
C4 C3 C2 121.5(10)
C2 C3 H3 119.3
C1 C2 C3 119.0(10)
O1 C2 C3 116.1(10)
O1 C2 C1 124.8(10)
C2 C1 H1 119.2
C2 C1 C9A 121.6(10)
C9A C1 H1 119.2
C4A C9A C9 118.8(9)
C1 C9A C9 122.4(9)
C1 C9A C4A 118.8(9)
H17A C17 H17B 109.5
H17A C17 H17C 109.5
H17B C17 H17C 109.5
O1 C17 H17A 109.5
O1 C17 H17B 109.5
O1 C17 H17C 109.5
C13 N13 H13C 109.0
C13 N13 H13D 109.0
C13 N13 Pt 112.8(7)
H13C N13 H13D 107.8
Pt N13 H13C 109.0
Pt N13 H13D 109.0
C11 N9 Pt 108.8(6)
C9 N9 C11 122.3(8)
C9 N9 Pt 128.8(7)
C4B N10 H10 115(10)
C4A N10 C4B 120.7(9)
C4A N10 H10 119(10)
H15A N15 H15B 109.5
H15A N15 H15C 109.5
H15B N15 H15C 109.5
Pt N15 H15A 109.5
Pt N15 H15B 109.5
Pt N15 H15C 109.5
H14A N14 H14B 109.5
H14A N14 H14C 109.5
H14B N14 H14C 109.5
Pt N14 H14A 109.5
Pt N14 H14B 109.5
Pt N14 H14C 109.5
O18C N18 O18A 118.2(10)
O18B N18 O18C 121.6(11)
O18B N18 O18A 120.2(11)
O19B N19 O19A 118.6(10)
O19C N19 O19A 119.3(10)
O19C N19 O19B 122.0(11)
C2 O1 C17 115.4(9)
N9 Pt N13 87.3(3)
N9 Pt N15 91.3(4)
N9 Pt N14 179.5(4)
N15 Pt N13 174.9(4)
N14 Pt N13 93.3(4)
N14 Pt N15 88.2(4)

loop_
_geom_bond_atom_site_label_1
_geom_bond_atom_site_label_2
_geom_bond_distance
C13 H13A 0.9900
C13 H13B 0.9900
C13 C12 1.527(14)
C13 N13 1.477(13)
C12 H12A 0.9900
C12 H12B 0.9900
C12 C11 1.522(14)
C11 H11A 0.9900
C11 H11B 0.9900
C11 N9 1.497(12)
C9 C8A 1.489(14)
C9 C9A 1.504(14)
C9 N9 1.293(13)
C8A C8 1.404(15)
C8A C4B 1.402(14)
C8 H8 0.9500
C8 C7 1.371(14)
C7 H7 0.9500
C7 C6 1.384(16)
C6 C5 1.371(16)
C6 Cl6 1.760(11)
C5 H5 0.9500
C5 C4B 1.407(14)
C4B N10 1.383(14)
C4A C4 1.414(14)
C4A C9A 1.402(14)
C4A N10 1.374(14)
C4 H4 0.9500
C4 C3 1.370(15)
C3 H3 0.9500
C3 C2 1.393(16)
C2 C1 1.370(15)
C2 O1 1.359(13)
C1 H1 0.9500
C1 C9A 1.398(13)
C17 H17A 0.9800
C17 H17B 0.9800
C17 H17C 0.9800
C17 O1 1.457(13)
N13 H13C 0.9100
N13 H13D 0.9100
N13 Pt 2.053(9)
N9 Pt 1.993(8)
N10 H10 0.72(12)
N15 H15A 0.9100
N15 H15B 0.9100
N15 H15C 0.9100
N15 Pt 2.053(10)
N14 H14A 0.9100
N14 H14B 0.9100
N14 H14C 0.9100
N14 Pt 2.033(9)
N18 O18C 1.249(13)
N18 O18B 1.225(13)
N18 O18A 1.284(13)
N19 O19A 1.262(12)
N19 O19B 1.261(13)
N19 O19C 1.231(13)

loop_
_geom_hbond_atom_site_label_D
_geom_hbond_atom_site_label_H
_geom_hbond_atom_site_label_A
_geom_hbond_site_symmetry_A
_geom_hbond_distance_DH
_geom_hbond_distance_HA
_geom_hbond_distance_DA
_geom_hbond_angle_DHA
N10 H10 O19B 3_766 0.72(12) 2.20(12) 2.919(12) 172(14)
N13 H13C O19A 1_455 0.91 2.06 2.910(13) 155.2
N13 H13D N18 . 0.91 2.63 3.428(13) 146.6
N13 H13D O18A . 0.91 2.03 2.918(13) 166.4
N14 H14A O18A 2_646 0.91 2.24 3.113(14) 160.0
N14 H14B O18C . 0.91 2.43 3.218(15) 145.6
N14 H14C O18B 1_655 0.91 2.54 3.294(15) 140.3
N14 H14C Cl6 4_576 0.91 2.82 3.497(10) 132.0
N15 H15A O18C 1_655 0.91 2.38 3.257(15) 161.5
N15 H15B O19A . 0.91 2.52 3.120(13) 124.2
N15 H15B O19B . 0.91 2.27 3.183(13) 177.7
N15 H15C O18B 2_646 0.91 2.48 3.223(14) 138.7
N15 H15C O18A 2_646 0.91 2.40 3.192(13) 146.2
C4 H4 O19C 3_766 0.95 2.46 3.354(14) 157.0
C7 H7 O19A 3_776 0.95 2.64 3.576(14) 170.1
C11 H11B Cl6 3_776 0.99 2.95 3.649(12) 128.1
C17 H17A O18A 2_646 0.98 2.54 3.250(15) 128.9
C17 H17B O18B 2_546 0.98 2.45 3.356(15) 154.3
C17 H17C O19A 1_455 0.98 2.63 3.568(14) 160.0
